data_7200706
loop_
_publ_author_name
'Liang, Jianjun'
'Wu, Biao'
'Jia, Chuandong'
'Yang, Xiao-Juan'

_publ_section_title
;
 Metallomacrocycle or helix: Supramolecular isomerism in
 bis(pyridylurea) metal complexes
;
_journal_issue 6
_journal_name_full CrystEngComm
_journal_page_first 975
_journal_paper_doi 10.1039/b820640f
_journal_volume 11
_journal_year 2009
_chemical_formula_sum 'C40 H50 Cl4 N12 O4 Zn2'
_chemical_formula_weight 1035.46
_chemical_name_systematic
;
?
;
_space_group_IT_number 41
_symmetry_cell_setting orthorhombic
_symmetry_space_group_name_Hall 'A 2 -2ab'
_symmetry_space_group_name_H-M 'A b a 2'
_atom_sites_solution_hydrogens geom
_atom_sites_solution_primary direct
_atom_sites_solution_secondary difmap
_audit_creation_method SHELXL-97
_cell_angle_alpha 90.00
_cell_angle_beta 90.00
_cell_angle_gamma 90.00
_cell_formula_units_Z 4
_cell_length_a 12.965(3)
_cell_length_b 40.535(8)
_cell_length_c 8.8052(18)
_cell_measurement_reflns_used 4382
_cell_measurement_temperature 293(2)
_cell_measurement_theta_max 25.02
_cell_measurement_theta_min 2.79
_cell_volume 4627.5(17)
_computing_cell_refinement 'Bruker SMART'
_computing_data_collection 'Bruker SMART APEX II'
_computing_data_reduction 'Bruker SAINT'
_computing_structure_refinement 'SHELXL-97 (Sheldrick, 1997)'
_computing_structure_solution 'SHELXS-97 (Sheldrick, 1990)'
_diffrn_ambient_temperature 293(2)
_diffrn_measured_fraction_theta_full 0.993
_diffrn_measured_fraction_theta_max 0.993
_diffrn_measurement_device_type 'Bruker APEX II area detector'
_diffrn_measurement_method '\w scans'
_diffrn_radiation_monochromator graphite
_diffrn_radiation_source 'fine-focus sealed tube'
_diffrn_radiation_type MoK\a
_diffrn_radiation_wavelength 0.71073
_diffrn_reflns_av_R_equivalents 0.1046
_diffrn_reflns_av_sigmaI/netI 0.1821
_diffrn_reflns_limit_h_max 16
_diffrn_reflns_limit_h_min -14
_diffrn_reflns_limit_k_max 49
_diffrn_reflns_limit_k_min -50
_diffrn_reflns_limit_l_max 10
_diffrn_reflns_limit_l_min -10
_diffrn_reflns_number 12546
_diffrn_reflns_theta_full 26.32
_diffrn_reflns_theta_max 26.32
_diffrn_reflns_theta_min 1.86
_exptl_absorpt_coefficient_mu 1.322
_exptl_absorpt_correction_T_max 1.000
_exptl_absorpt_correction_T_min 0.799
_exptl_absorpt_correction_type multi-scan
_exptl_absorpt_process_details SADABS
_exptl_crystal_colour colorless
_exptl_crystal_density_diffrn 1.486
_exptl_crystal_density_method 'not measured'
_exptl_crystal_description Block
_exptl_crystal_F_000 2136
_exptl_crystal_size_max 0.29
_exptl_crystal_size_mid 0.24
_exptl_crystal_size_min 0.18
_refine_diff_density_max 0.590
_refine_diff_density_min -0.546
_refine_diff_density_rms 0.184
_refine_ls_abs_structure_details 'Flack H D (1983), Acta Cryst. A39, 876-881'
_refine_ls_abs_structure_Flack -0.04(3)
_refine_ls_extinction_coef 0.0031(2)
_refine_ls_extinction_expression Fc^*^=kFc[1+0.001xFc^2^\l^3^/sin(2\q)]^-1/4^
_refine_ls_extinction_method SHELXL
_refine_ls_goodness_of_fit_ref 0.739
_refine_ls_hydrogen_treatment constr
_refine_ls_matrix_type full
_refine_ls_number_parameters 282
_refine_ls_number_reflns 4283
_refine_ls_number_restraints 1
_refine_ls_restrained_S_all 0.739
_refine_ls_R_factor_all 0.1439
_refine_ls_R_factor_gt 0.0525
_refine_ls_shift/su_max 0.000
_refine_ls_shift/su_mean 0.000
_refine_ls_structure_factor_coef Fsqd
_refine_ls_weighting_details 'calc w=1/[\s^2^(Fo^2^)+(0.0803P)^2^+0.0000P] where P=(Fo^2^+2Fc^2^)/3'
_refine_ls_weighting_scheme calc
_refine_ls_wR_factor_gt 0.1111
_refine_ls_wR_factor_ref 0.1485
_reflns_number_gt 1645
_reflns_number_total 4283
_reflns_threshold_expression >2sigma(I)
_cod_data_source_file b820640f.txt
_cod_data_source_block ZnLxylene
_cod_depositor_comments
;
The following automatic conversions were performed:
'_symmetry_cell_setting' value 'Orthorhombic' changed to 'orthorhombic'
according to '/home/saulius/struct/CIF-dictionaries/cif_core.dic'
dictionary named 'cif_core.dic' version 2.4.1 from
2010-06-29.

'_exptl_absorpt_correction_type' value 'Multi-scan' changed
to 'multi-scan' according to
'/home/saulius/struct/CIF-dictionaries/cif_core.dic' dictionary named
'cif_core.dic' version 2.4.1 from 2010-06-29.

Automatic conversion script
Id: cif_fix_enum 1527 2010-12-29 10:47:43Z saulius 
;
_cod_original_cell_volume 4627.5(16)
_cod_original_sg_symbol_H-M Aba2
_cod_database_code 7200706

loop_
_symmetry_equiv_pos_as_xyz
'x, y, z'
'-x, -y, z'
'x+1/2, -y+1/2, z'
'-x+1/2, y+1/2, z'
'x, y+1/2, z+1/2'
'-x, -y+1/2, z+1/2'
'x+1/2, -y+1, z+1/2'
'-x+1/2, y+1, z+1/2'

loop_
_atom_site_label
_atom_site_type_symbol
_atom_site_fract_x
_atom_site_fract_y
_atom_site_fract_z
_atom_site_U_iso_or_equiv
_atom_site_adp_type
_atom_site_occupancy
_atom_site_symmetry_multiplicity
_atom_site_calc_flag
_atom_site_refinement_flags
_atom_site_disorder_assembly
_atom_site_disorder_group
Zn Zn -0.52386(7) -0.17961(2) -0.49514(14) 0.0607(3) Uani 1 1 d . . .
Cl1 Cl -0.5670(2) -0.22348(6) -0.6236(3) 0.0851(8) Uani 1 1 d . . .
Cl2 Cl -0.55172(15) -0.13203(5) -0.6137(3) 0.0714(7) Uani 1 1 d . . .
N1 N -0.5827(5) -0.17680(18) -0.2833(8) 0.0585(19) Uani 1 1 d . . .
N2 N -0.6944(4) -0.11459(15) -0.0317(8) 0.0545(19) Uani 1 1 d . . .
H2A H -0.6970 -0.1130 0.0656 0.065 Uiso 1 1 calc R . .
N3 N -0.7670(5) -0.06401(15) -0.0361(8) 0.065(2) Uani 1 1 d . . .
H3A H -0.7662 -0.0650 0.0614 0.078 Uiso 1 1 calc R . .
N4 N -0.8289(6) 0.08669(18) -0.0940(10) 0.076(2) Uani 1 1 d . . .
H4A H -0.8924 0.0926 -0.0868 0.091 Uiso 1 1 calc R . .
N5 N -0.8163(5) 0.13069(18) -0.2466(9) 0.064(2) Uani 1 1 d . . .
H5A H -0.8819 0.1319 -0.2337 0.077 Uiso 1 1 calc R . .
N6 N -0.6268(6) 0.18098(17) -0.4493(7) 0.060(2) Uani 1 1 d . . .
O1 O -0.7273(5) -0.08920(12) -0.2530(7) 0.0668(18) Uani 1 1 d . . .
O2 O -0.6752(5) 0.09944(16) -0.1929(8) 0.084(2) Uani 1 1 d . . .
C1 C -0.6170(6) -0.1479(2) -0.2346(10) 0.053(2) Uani 1 1 d . . .
H1A H -0.6159 -0.1298 -0.2996 0.064 Uiso 1 1 calc R . .
C2 C -0.6542(6) -0.1442(2) -0.0896(11) 0.052(2) Uani 1 1 d . . .
C3 C -0.6471(6) -0.17064(19) 0.0067(14) 0.065(2) Uani 1 1 d . . .
H3B H -0.6685 -0.1688 0.1071 0.078 Uiso 1 1 calc R . .
C4 C -0.6083(8) -0.1997(2) -0.0458(14) 0.081(3) Uani 1 1 d . . .
H4B H -0.6020 -0.2177 0.0191 0.097 Uiso 1 1 calc R . .
C5 C -0.5787(7) -0.2023(2) -0.1943(14) 0.074(3) Uani 1 1 d . . .
H5B H -0.5556 -0.2224 -0.2317 0.088 Uiso 1 1 calc R . .
C6 C -0.7296(6) -0.0881(2) -0.1111(12) 0.056(2) Uani 1 1 d . . .
C7 C -0.8112(7) -0.0347(2) -0.1079(11) 0.076(3) Uani 1 1 d . . .
H7A H -0.7878 -0.0334 -0.2124 0.091 Uiso 1 1 calc R . .
H7B H -0.8858 -0.0366 -0.1089 0.091 Uiso 1 1 calc R . .
C8 C -0.7820(6) -0.00447(16) -0.0284(11) 0.059(3) Uani 1 1 d . . .
H8A H -0.7073 -0.0028 -0.0270 0.071 Uiso 1 1 calc R . .
H8B H -0.8054 -0.0059 0.0760 0.071 Uiso 1 1 calc R . .
C9 C -0.8256(6) 0.02641(19) -0.0989(11) 0.065(2) Uani 1 1 d . . .
H9A H -0.8013 0.0282 -0.2028 0.078 Uiso 1 1 calc R . .
H9B H -0.9002 0.0248 -0.1015 0.078 Uiso 1 1 calc R . .
C10 C -0.7952(7) 0.05702(18) -0.0131(15) 0.080(3) Uani 1 1 d . . .
H10A H -0.8261 0.0566 0.0871 0.096 Uiso 1 1 calc R . .
H10B H -0.7208 0.0575 -0.0008 0.096 Uiso 1 1 calc R . .
C11 C -0.7650(9) 0.1050(2) -0.1787(12) 0.071(3) Uani 1 1 d . . .
C12 C -0.7709(7) 0.1544(2) -0.3324(11) 0.057(2) Uani 1 1 d . . .
C13 C -0.8342(7) 0.1792(3) -0.3936(12) 0.077(3) Uani 1 1 d . . .
H13A H -0.9053 0.1782 -0.3795 0.093 Uiso 1 1 calc R . .
C14 C -0.7927(8) 0.2041(2) -0.4721(13) 0.080(3) Uani 1 1 d . . .
H14A H -0.8345 0.2210 -0.5082 0.096 Uiso 1 1 calc R . .
C15 C -0.6895(7) 0.20474(19) -0.4991(14) 0.072(2) Uani 1 1 d . . .
H15A H -0.6619 0.2223 -0.5538 0.086 Uiso 1 1 calc R . .
C16 C -0.6694(7) 0.1570(2) -0.3654(11) 0.065(3) Uani 1 1 d . . .
H16A H -0.6257 0.1409 -0.3267 0.078 Uiso 1 1 calc R . .
C17 C 0.0000 0.0000 0.5645(19) 0.086(5) Uani 1 2 d S . .
H17A H 0.0000 0.0000 0.6701 0.103 Uiso 1 2 calc SR . .
C18 C -0.0046(6) -0.0306(3) 0.4913(19) 0.084(3) Uani 1 1 d . . .
C19 C -0.0025(8) -0.0301(4) 0.3269(16) 0.131(6) Uani 1 1 d . . .
H19A H -0.0027 -0.0498 0.2725 0.157 Uiso 1 1 calc R . .
C20 C 0.0000 0.0000 0.251(2) 0.135(9) Uani 1 2 d S . .
H20A H 0.0000 0.0000 0.1455 0.161 Uiso 1 2 calc SR . .
C21 C -0.0041(9) -0.0607(3) 0.5706(16) 0.128(5) Uani 1 1 d . . .
H21A H -0.0055 -0.0565 0.6778 0.192 Uiso 1 1 calc R . .
H21B H 0.0573 -0.0728 0.5455 0.192 Uiso 1 1 calc R . .
H21C H -0.0636 -0.0734 0.5425 0.192 Uiso 1 1 calc R . .

loop_
_atom_site_aniso_label
_atom_site_aniso_U_11
_atom_site_aniso_U_22
_atom_site_aniso_U_33
_atom_site_aniso_U_23
_atom_site_aniso_U_13
_atom_site_aniso_U_12
Zn 0.0644(6) 0.0572(6) 0.0604(6) -0.0071(8) 0.0066(7) 0.0022(5)
Cl1 0.1077(19) 0.0659(15) 0.082(2) -0.0163(15) 0.0072(16) -0.0166(13)
Cl2 0.0672(14) 0.0657(15) 0.0812(19) 0.0056(15) 0.0100(14) 0.0091(11)
N1 0.067(5) 0.048(5) 0.060(5) -0.003(4) -0.004(4) 0.005(4)
N2 0.079(4) 0.041(4) 0.043(5) -0.011(4) -0.003(4) 0.005(3)
N3 0.101(6) 0.046(4) 0.047(6) -0.007(4) -0.002(4) 0.016(4)
N4 0.081(5) 0.054(5) 0.093(6) 0.000(5) 0.000(5) 0.008(4)
N5 0.060(5) 0.064(5) 0.068(6) 0.016(5) 0.018(4) 0.004(4)
N6 0.088(5) 0.036(4) 0.056(6) 0.006(4) 0.000(4) 0.009(4)
O1 0.102(5) 0.066(4) 0.032(4) 0.007(4) 0.008(3) 0.016(3)
O2 0.068(4) 0.089(5) 0.096(5) 0.020(4) 0.001(4) 0.023(4)
C1 0.060(6) 0.048(6) 0.052(6) 0.013(5) -0.006(5) 0.002(4)
C2 0.056(5) 0.046(5) 0.055(6) -0.008(5) -0.001(5) -0.002(4)
C3 0.084(6) 0.054(6) 0.058(6) 0.007(7) 0.006(7) 0.009(4)
C4 0.107(8) 0.044(6) 0.092(11) 0.012(6) -0.009(6) -0.002(6)
C5 0.104(8) 0.037(6) 0.079(8) -0.006(6) 0.009(6) 0.011(5)
C6 0.072(6) 0.045(6) 0.049(7) 0.011(5) -0.015(5) -0.007(5)
C7 0.109(7) 0.057(6) 0.060(7) 0.010(6) -0.011(6) 0.013(5)
C8 0.063(6) 0.053(5) 0.062(8) 0.003(5) 0.001(5) 0.003(4)
C9 0.085(6) 0.051(6) 0.060(6) -0.003(5) 0.004(6) 0.016(5)
C10 0.097(7) 0.045(5) 0.100(8) 0.019(8) -0.013(7) -0.004(5)
C11 0.096(8) 0.043(6) 0.074(7) -0.002(5) -0.007(7) 0.006(6)
C12 0.053(6) 0.061(6) 0.058(6) -0.004(5) 0.000(5) 0.012(5)
C13 0.054(6) 0.080(7) 0.099(8) 0.006(7) 0.000(5) 0.017(6)
C14 0.077(7) 0.075(7) 0.089(9) 0.044(7) 0.013(7) 0.017(5)
C15 0.078(7) 0.053(5) 0.084(7) 0.007(8) 0.014(8) 0.000(5)
C16 0.067(7) 0.058(6) 0.070(7) 0.006(5) -0.005(5) 0.014(5)
C17 0.054(10) 0.103(13) 0.100(15) 0.000 0.000 0.004(9)
C18 0.047(6) 0.106(9) 0.100(9) 0.004(11) 0.012(9) 0.017(5)
C19 0.069(8) 0.24(2) 0.088(12) 0.004(12) 0.006(8) -0.022(9)
C20 0.100(15) 0.25(3) 0.057(13) 0.000 0.000 -0.004(17)
C21 0.106(11) 0.155(13) 0.123(13) -0.008(10) 0.014(7) 0.023(9)

loop_
_atom_type_symbol
_atom_type_description
_atom_type_scat_dispersion_real
_atom_type_scat_dispersion_imag
_atom_type_scat_source
C C 0.0033 0.0016 'International Tables Vol C Tables 4.2.6.8 and 6.1.1.4'
H H 0.0000 0.0000 'International Tables Vol C Tables 4.2.6.8 and 6.1.1.4'
N N 0.0061 0.0033 'International Tables Vol C Tables 4.2.6.8 and 6.1.1.4'
O O 0.0106 0.0060 'International Tables Vol C Tables 4.2.6.8 and 6.1.1.4'
Cl Cl 0.1484 0.1585 'International Tables Vol C Tables 4.2.6.8 and 6.1.1.4'
Zn Zn 0.2839 1.4301 'International Tables Vol C Tables 4.2.6.8 and 6.1.1.4'

loop_
_geom_angle_atom_site_label_1
_geom_angle_atom_site_label_2
_geom_angle_atom_site_label_3
_geom_angle
_geom_angle_site_symmetry_1
_geom_angle_site_symmetry_3
_geom_angle_publ_flag
N6 Zn N1 100.7(3) 2_455 . ?
N6 Zn Cl1 109.5(2) 2_455 . ?
N1 Zn Cl1 115.4(2) . . ?
N6 Zn Cl2 106.2(2) 2_455 . ?
N1 Zn Cl2 108.9(2) . . ?
Cl1 Zn Cl2 114.98(11) . . ?
C5 N1 C1 121.5(8) . . ?
C5 N1 Zn 119.9(7) . . ?
C1 N1 Zn 118.4(6) . . ?
C6 N2 C2 127.8(8) . . ?
C6 N2 H2A 116.1 . . ?
C2 N2 H2A 116.1 . . ?
C6 N3 C7 123.2(8) . . ?
C6 N3 H3A 118.4 . . ?
C7 N3 H3A 118.4 . . ?
C11 N4 C10 122.8(8) . . ?
C11 N4 H4A 118.6 . . ?
C10 N4 H4A 118.6 . . ?
C12 N5 C11 124.8(8) . . ?
C12 N5 H5A 117.6 . . ?
C11 N5 H5A 117.6 . . ?
C15 N6 C16 117.0(8) . . ?
C15 N6 Zn 123.4(6) . 2_455 ?
C16 N6 Zn 119.7(6) . 2_455 ?
N1 C1 C2 121.0(8) . . ?
N1 C1 H1A 119.5 . . ?
C2 C1 H1A 119.5 . . ?
C3 C2 C1 117.8(8) . . ?
C3 C2 N2 118.0(8) . . ?
C1 C2 N2 124.1(8) . . ?
C4 C3 C2 119.5(11) . . ?
C4 C3 H3B 120.3 . . ?
C2 C3 H3B 120.3 . . ?
C3 C4 C5 119.6(10) . . ?
C3 C4 H4B 120.2 . . ?
C5 C4 H4B 120.2 . . ?
N1 C5 C4 120.4(9) . . ?
N1 C5 H5B 119.8 . . ?
C4 C5 H5B 119.8 . . ?
O1 C6 N3 123.6(8) . . ?
O1 C6 N2 118.5(9) . . ?
N3 C6 N2 117.8(9) . . ?
C8 C7 N3 111.8(7) . . ?
C8 C7 H7A 109.2 . . ?
N3 C7 H7A 109.2 . . ?
C8 C7 H7B 109.2 . . ?
N3 C7 H7B 109.2 . . ?
H7A C7 H7B 107.9 . . ?
C7 C8 C9 113.7(7) . . ?
C7 C8 H8A 108.8 . . ?
C9 C8 H8A 108.8 . . ?
C7 C8 H8B 108.8 . . ?
C9 C8 H8B 108.8 . . ?
H8A C8 H8B 107.7 . . ?
C10 C9 C8 112.3(7) . . ?
C10 C9 H9A 109.1 . . ?
C8 C9 H9A 109.1 . . ?
C10 C9 H9B 109.1 . . ?
C8 C9 H9B 109.1 . . ?
H9A C9 H9B 107.9 . . ?
N4 C10 C9 110.8(8) . . ?
N4 C10 H10A 109.5 . . ?
C9 C10 H10A 109.5 . . ?
N4 C10 H10B 109.5 . . ?
C9 C10 H10B 109.5 . . ?
H10A C10 H10B 108.1 . . ?
O2 C11 N4 123.9(10) . . ?
O2 C11 N5 124.8(10) . . ?
N4 C11 N5 111.3(9) . . ?
C16 C12 N5 126.7(9) . . ?
C16 C12 C13 115.5(9) . . ?
N5 C12 C13 117.8(8) . . ?
C14 C13 C12 120.2(9) . . ?
C14 C13 H13A 119.9 . . ?
C12 C13 H13A 119.9 . . ?
C13 C14 C15 120.2(9) . . ?
C13 C14 H14A 119.9 . . ?
C15 C14 H14A 119.9 . . ?
N6 C15 C14 121.8(9) . . ?
N6 C15 H15A 119.1 . . ?
C14 C15 H15A 119.1 . . ?
N6 C16 C12 125.2(9) . . ?
N6 C16 H16A 117.4 . . ?
C12 C16 H16A 117.4 . . ?
C18 C17 C18 125.1(18) 2 . ?
C18 C17 H17A 117.5 2 . ?
C18 C17 H17A 117.5 . . ?
C17 C18 C21 122.7(15) . . ?
C17 C18 C19 116.7(13) . . ?
C21 C18 C19 120.4(14) . . ?
C20 C19 C18 119.4(16) . . ?
C20 C19 H19A 120.3 . . ?
C18 C19 H19A 120.3 . . ?
C19 C20 C19 123(2) 2 . ?
C19 C20 H20A 118.6 2 . ?
C19 C20 H20A 118.6 . . ?
C18 C21 H21A 109.5 . . ?
C18 C21 H21B 109.5 . . ?
H21A C21 H21B 109.5 . . ?
C18 C21 H21C 109.5 . . ?
H21A C21 H21C 109.5 . . ?
H21B C21 H21C 109.5 . . ?

loop_
_geom_bond_atom_site_label_1
_geom_bond_atom_site_label_2
_geom_bond_distance
_geom_bond_site_symmetry_2
_geom_bond_publ_flag
Zn N6 1.996(8) 2_455 ?
Zn N1 2.019(7) . ?
Zn Cl1 2.180(3) . ?
Zn Cl2 2.223(2) . ?
N1 C5 1.297(11) . ?
N1 C1 1.326(9) . ?
N2 C6 1.360(9) . ?
N2 C2 1.403(9) . ?
N2 H2A 0.8600 . ?
N3 C6 1.275(10) . ?
N3 C7 1.463(9) . ?
N3 H3A 0.8600 . ?
N4 C11 1.339(11) . ?
N4 C10 1.464(10) . ?
N4 H4A 0.8600 . ?
N5 C12 1.356(10) . ?
N5 C11 1.372(11) . ?
N5 H5A 0.8600 . ?
N6 C15 1.334(10) . ?
N6 C16 1.340(10) . ?
N6 Zn 1.996(8) 2_455 ?
O1 C6 1.251(11) . ?
O2 C11 1.192(10) . ?
C1 C2 1.373(12) . ?
C1 H1A 0.9300 . ?
C2 C3 1.371(11) . ?
C3 C4 1.361(12) . ?
C3 H3B 0.9300 . ?
C4 C5 1.367(13) . ?
C4 H4B 0.9300 . ?
C5 H5B 0.9300 . ?
C7 C8 1.461(10) . ?
C7 H7A 0.9700 . ?
C7 H7B 0.9700 . ?
C8 C9 1.507(9) . ?
C8 H8A 0.9700 . ?
C8 H8B 0.9700 . ?
C9 C10 1.505(11) . ?
C9 H9A 0.9700 . ?
C9 H9B 0.9700 . ?
C10 H10A 0.9700 . ?
C10 H10B 0.9700 . ?
C12 C16 1.352(11) . ?
C12 C13 1.405(11) . ?
C13 C14 1.336(12) . ?
C13 H13A 0.9300 . ?
C14 C15 1.359(10) . ?
C14 H14A 0.9300 . ?
C15 H15A 0.9300 . ?
C16 H16A 0.9300 . ?
C17 C18 1.398(14) 2 ?
C17 C18 1.398(14) . ?
C17 H17A 0.9300 . ?
C18 C21 1.407(14) . ?
C18 C19 1.45(2) . ?
C19 C20 1.392(16) . ?
C19 H19A 0.9300 . ?
C20 C19 1.392(16) 2 ?
C20 H20A 0.9300 . ?
C21 H21A 0.9600 . ?
C21 H21B 0.9600 . ?
C21 H21C 0.9600 . ?

loop_
_geom_torsion_atom_site_label_1
_geom_torsion_atom_site_label_2
_geom_torsion_atom_site_label_3
_geom_torsion_atom_site_label_4
_geom_torsion
_geom_torsion_site_symmetry_1
_geom_torsion_site_symmetry_2
_geom_torsion_site_symmetry_3
_geom_torsion_site_symmetry_4
_geom_torsion_publ_flag
N6 Zn N1 C5 -71.1(7) 2_455 . . . ?
Cl1 Zn N1 C5 46.6(7) . . . . ?
Cl2 Zn N1 C5 177.6(6) . . . . ?
N6 Zn N1 C1 103.4(6) 2_455 . . . ?
Cl1 Zn N1 C1 -139.0(5) . . . . ?
Cl2 Zn N1 C1 -8.0(6) . . . . ?
C5 N1 C1 C2 -3.1(12) . . . . ?
Zn N1 C1 C2 -177.5(6) . . . . ?
N1 C1 C2 C3 5.1(12) . . . . ?
N1 C1 C2 N2 -178.1(7) . . . . ?
C6 N2 C2 C3 -164.0(7) . . . . ?
C6 N2 C2 C1 19.2(12) . . . . ?
C1 C2 C3 C4 -3.0(12) . . . . ?
N2 C2 C3 C4 -179.9(8) . . . . ?
C2 C3 C4 C5 -1.1(14) . . . . ?
C1 N1 C5 C4 -1.2(14) . . . . ?
Zn N1 C5 C4 173.1(7) . . . . ?
C3 C4 C5 N1 3.3(15) . . . . ?
C7 N3 C6 O1 -0.3(13) . . . . ?
C7 N3 C6 N2 -177.4(7) . . . . ?
C2 N2 C6 O1 0.0(12) . . . . ?
C2 N2 C6 N3 177.3(7) . . . . ?
C6 N3 C7 C8 -139.2(8) . . . . ?
N3 C7 C8 C9 179.8(7) . . . . ?
C7 C8 C9 C10 179.2(8) . . . . ?
C11 N4 C10 C9 -100.8(10) . . . . ?
C8 C9 C10 N4 173.6(7) . . . . ?
C10 N4 C11 O2 -2.0(15) . . . . ?
C10 N4 C11 N5 177.8(8) . . . . ?
C12 N5 C11 O2 -3.9(16) . . . . ?
C12 N5 C11 N4 176.3(8) . . . . ?
C11 N5 C12 C16 -0.3(15) . . . . ?
C11 N5 C12 C13 -179.7(9) . . . . ?
C16 C12 C13 C14 -3.2(14) . . . . ?
N5 C12 C13 C14 176.3(9) . . . . ?
C12 C13 C14 C15 3.1(17) . . . . ?
C16 N6 C15 C14 -2.8(15) . . . . ?
Zn N6 C15 C14 176.7(8) 2_455 . . . ?
C13 C14 C15 N6 0.0(18) . . . . ?
C15 N6 C16 C12 2.7(13) . . . . ?
Zn N6 C16 C12 -176.9(7) 2_455 . . . ?
N5 C12 C16 N6 -179.2(8) . . . . ?
C13 C12 C16 N6 0.3(14) . . . . ?
C18 C17 C18 C21 176.8(10) 2 . . . ?
C18 C17 C18 C19 1.2(6) 2 . . . ?
C17 C18 C19 C20 -2.4(13) . . . . ?
C21 C18 C19 C20 -178.1(8) . . . . ?
C18 C19 C20 C19 1.2(7) . . . 2 ?
